data_1008952
loop_
_publ_author_name
'van Smaalen, S'
'de Boer, J L'
'Meetsma, A'
'Graafsma, H'
'Sheu, H-S'
'Darovskikh, A'
'Coppens, P'
'Levy, F'

_publ_section_title
;
Determination of the structural distortions corresponding to the q1-
and q2- -type modulations in niobium triselenide Nb Se3
;
_journal_coden_ASTM PRBMDO
_journal_issue 6
_journal_name_full
;
Physical Review, Serie 3. B - Condensed Matter (18,1978-)
;
_journal_page_first 3103
_journal_page_last 3106
_journal_paper_doi 10.1103/PhysRevB.45.3103
_journal_volume 45
_journal_year 1992
_chemical_formula_structural 'Nb Se3'
_chemical_formula_sum 'Nb Se3'
_chemical_name_systematic 'Niobium selenide (1/3)'
_space_group_IT_number 11
_symmetry_cell_setting monoclinic
_symmetry_Int_Tables_number 11
_symmetry_space_group_name_Hall '-P 2yb'
_symmetry_space_group_name_H-M 'P 1 21/m 1'
_cell_angle_alpha 90
_cell_angle_beta 109.4(1)
_cell_angle_gamma 90
_cell_formula_units_Z 6
_cell_length_a 9.974(1)
_cell_length_b 3.476(2)
_cell_length_c 15.592(2)
_cell_volume 509.9
_refine_ls_R_factor_all 0.073
_cod_database_code 1008952

loop_
_symmetry_equiv_pos_as_xyz
x,y,z
-x,1/2+y,-z
-x,-y,-z
x,1/2-y,z

loop_
_atom_site_label
_atom_site_type_symbol
_atom_site_symmetry_multiplicity
_atom_site_Wyckoff_symbol
_atom_site_fract_x
_atom_site_fract_y
_atom_site_fract_z
_atom_site_occupancy
_atom_site_attached_hydrogens
_atom_site_calc_flag
Nb1 Nb0 2 e 0.3858(1) 0.25 0.7326(1) 1. 0 d
Nb2 Nb0 2 e 0.2615(1) 0.75 -0.0552(1) 1. 0 d
Nb3 Nb0 2 e 0.3780(1) 0.25 0.0837(1) 1. 0 d
Se1 Se0 2 e 0.2539(2) 0.75 0.8132(1) 1. 0 d
Se2 Se0 2 e 0.4601(2) 0.75 0.6267(1) 1. 0 d
Se3 Se0 2 e 0.5212(2) 0.75 0.7174(1) 1. 0 d
Se4 Se0 2 e 0.1260(2) 0.25 -0.0393(1) 1. 0 d
Se5 Se0 2 e 0.2273(2) 0.25 0.0491(1) 1. 0 d
Se6 Se0 2 e 0.3881(2) 0.25 0.8603(1) 1. 0 d
Se7 Se0 2 e 0.2534(2) 0.75 0.1716(1) 1. 0 d
Se8 Se0 2 e 0.4246(2) 0.75 -0.0195(1) 1. 0 d
Se9 Se0 2 e 0.4099(2) 0.75 0.1658(1) 1. 0 d

loop_
_atom_type_symbol
_atom_type_oxidation_number
Nb0 0.000
Se0 0.000
